data_2207047
loop_
_publ_author_name
'Qu, Yang'
'Sun, Xian-Ming'

_publ_section_title
;
 <i>N</i>,<i>N</i>'-Dimethyl-1,4-diazoniabicyclo[2.2.2]octane
 tetrachlorocobaltate(II)
;
_journal_coeditor_code OM6260
_journal_issue 10
_journal_name_full 'Acta Crystallographica Section E'
_journal_page_first m2121
_journal_page_last m2123
_journal_paper_doi 10.1107/S160053680503045X
_journal_volume 61
_journal_year 2005
_chemical_formula_iupac '(C8 H18 N2) [Co1 Cl4]'
_chemical_formula_moiety 'C8 H18 N2 2+, Cl4 Co 2-'
_chemical_formula_sum 'C8 H18 Cl4 Co N2'
_chemical_formula_weight 342.97
_chemical_name_systematic
;
N,N'-Dimethyl-1,4-diazoniabicyclo[2.2.2]octane tetrachlorocobaltate(II)
;
_space_group_IT_number 60
_symmetry_cell_setting orthorhombic
_symmetry_space_group_name_Hall '-P 2n 2ab'
_symmetry_space_group_name_H-M 'P b c n'
_atom_sites_solution_hydrogens geom
_atom_sites_solution_primary direct
_atom_sites_solution_secondary difmap
_audit_creation_method SHELXL-97
_cell_angle_alpha 90.00
_cell_angle_beta 90.00
_cell_angle_gamma 90.00
_cell_formula_units_Z 16
_cell_length_a 19.5053(16)
_cell_length_b 14.0326(12)
_cell_length_c 20.2636(17)
_cell_measurement_reflns_used 2000
_cell_measurement_temperature 295(2)
_cell_measurement_theta_max 29.3
_cell_measurement_theta_min 3.02
_cell_volume 5546.4(8)
_computing_cell_refinement SMART
_computing_data_collection 'SMART (Siemens, 1996)'
_computing_data_reduction 'SAINT (Siemens, 1996)'
_computing_molecular_graphics 'SHELXTL (Sheldrick, 1997b)'
_computing_publication_material SHELXTL
_computing_structure_refinement 'SHELXL97 (Sheldrick, 1997a)'
_computing_structure_solution 'SHELXS97 (Sheldrick, 1997a)'
_diffrn_ambient_temperature 295(2)
_diffrn_measured_fraction_theta_full 1.000
_diffrn_measured_fraction_theta_max 1.000
_diffrn_measurement_device_type 'Bruker SMART CCD area-detector'
_diffrn_measurement_method '\f and \w'
_diffrn_radiation_monochromator graphite
_diffrn_radiation_source 'fine-focus sealed tube'
_diffrn_radiation_type MoK\a
_diffrn_radiation_wavelength 0.71073
_diffrn_reflns_av_R_equivalents 0.0420
_diffrn_reflns_av_sigmaI/netI 0.0317
_diffrn_reflns_limit_h_max 19
_diffrn_reflns_limit_h_min -23
_diffrn_reflns_limit_k_max 15
_diffrn_reflns_limit_k_min -16
_diffrn_reflns_limit_l_max 20
_diffrn_reflns_limit_l_min -24
_diffrn_reflns_number 26656
_diffrn_reflns_theta_full 25.00
_diffrn_reflns_theta_max 25.00
_diffrn_reflns_theta_min 1.79
_diffrn_standards_decay_% 0
_diffrn_standards_number 0
_exptl_absorpt_coefficient_mu 1.980
_exptl_absorpt_correction_T_max 0.644
_exptl_absorpt_correction_T_min 0.486
_exptl_absorpt_correction_type multi-scan
_exptl_absorpt_process_details '(SADABS; Sheldrick, 1996)'
_exptl_crystal_colour yellow
_exptl_crystal_density_diffrn 1.643
_exptl_crystal_density_method 'not measured'
_exptl_crystal_description block
_exptl_crystal_F_000 2800
_exptl_crystal_size_max 0.420
_exptl_crystal_size_mid 0.310
_exptl_crystal_size_min 0.226
_refine_diff_density_max 0.451
_refine_diff_density_min -0.296
_refine_ls_extinction_method none
_refine_ls_goodness_of_fit_ref 1.027
_refine_ls_hydrogen_treatment constr
_refine_ls_matrix_type full
_refine_ls_number_parameters 272
_refine_ls_number_reflns 4894
_refine_ls_number_restraints 0
_refine_ls_restrained_S_all 1.027
_refine_ls_R_factor_all 0.0475
_refine_ls_R_factor_gt 0.0351
_refine_ls_shift/su_max 0.002
_refine_ls_shift/su_mean 0.000
_refine_ls_structure_factor_coef Fsqd
_refine_ls_weighting_details 'calc w = 1/[\s^2^(Fo^2^)+(0.0424P)^2^+2.3343P] where P = (Fo^2^+2Fc^2^)/3'
_refine_ls_weighting_scheme calc
_refine_ls_wR_factor_gt 0.0819
_refine_ls_wR_factor_ref 0.0884
_reflns_number_gt 3928
_reflns_number_total 4894
_reflns_threshold_expression I>2\s(I)
_cod_data_source_file om6260.cif
_cod_data_source_block I
_cod_database_code 2207047
_cod_database_fobs_code 2207047

loop_
_symmetry_equiv_pos_as_xyz
'x, y, z'
'-x+1/2, -y+1/2, z+1/2'
'-x, y, -z+1/2'
'x+1/2, -y+1/2, -z'
'-x, -y, -z'
'x-1/2, y-1/2, -z-1/2'
'x, -y, z-1/2'
'-x-1/2, y-1/2, z'

loop_
_atom_site_label
_atom_site_fract_x
_atom_site_fract_y
_atom_site_fract_z
_atom_site_U_iso_or_equiv
_atom_site_adp_type
_atom_site_calc_flag
_atom_site_refinement_flags
_atom_site_occupancy
_atom_site_type_symbol
Co1 0.0000 0.47973(4) 0.2500 0.03411(15) Uani d S 1 Co
Co2 0.23595(2) 0.39377(3) 0.497806(19) 0.03822(13) Uani d . 1 Co
Co3 0.5000 0.53735(5) 0.7500 0.04123(16) Uani d S 1 Co
Cl1 0.32589(4) 0.40298(6) 0.56960(4) 0.0491(2) Uani d . 1 Cl
Cl2 0.26708(5) 0.46616(7) 0.40340(4) 0.0621(3) Uani d . 1 Cl
Cl3 0.13947(4) 0.45050(7) 0.54654(4) 0.0562(2) Uani d . 1 Cl
Cl4 0.22129(5) 0.23441(6) 0.47951(5) 0.0578(2) Uani d . 1 Cl
Cl5 0.48231(5) 0.44909(7) 0.65799(4) 0.0591(2) Uani d . 1 Cl
Cl6 0.40891(5) 0.63422(8) 0.76499(5) 0.0707(3) Uani d . 1 Cl
Cl7 0.01676(4) 0.38543(6) 0.34084(4) 0.0492(2) Uani d . 1 Cl
Cl8 0.09633(4) 0.56829(6) 0.23412(4) 0.0475(2) Uani d . 1 Cl
N1 0.51928(12) 0.31434(18) 0.46342(12) 0.0406(6) Uani d . 1 N
N2 0.43730(13) 0.18103(18) 0.43043(12) 0.0417(6) Uani d . 1 N
N3 0.22976(12) 0.66631(18) 0.68807(12) 0.0391(6) Uani d . 1 N
N4 0.17446(13) 0.78346(18) 0.76724(13) 0.0423(6) Uani d . 1 N
C1 0.4665(2) 0.1626(3) 0.49788(16) 0.0605(10) Uani d . 1 C
H1A 0.4927 0.1038 0.4973 0.073 Uiso calc R 1 H
H1B 0.4295 0.1554 0.5295 0.073 Uiso calc R 1 H
C2 0.51223(19) 0.2437(2) 0.51861(16) 0.0520(9) Uani d . 1 C
H2A 0.4929 0.2749 0.5571 0.062 Uiso calc R 1 H
H2B 0.5571 0.2192 0.5305 0.062 Uiso calc R 1 H
C3 0.49586(17) 0.1859(3) 0.38303(16) 0.0574(10) Uani d . 1 C
H3A 0.4788 0.1995 0.3391 0.069 Uiso calc R 1 H
H3B 0.5193 0.1249 0.3818 0.069 Uiso calc R 1 H
C4 0.54549(16) 0.2631(3) 0.40400(16) 0.0511(9) Uani d . 1 C
H4A 0.5897 0.2348 0.4139 0.061 Uiso calc R 1 H
H4B 0.5517 0.3080 0.3681 0.061 Uiso calc R 1 H
C5 0.40107(16) 0.2744(2) 0.43074(19) 0.0536(9) Uani d . 1 C
H5A 0.3643 0.2728 0.4629 0.064 Uiso calc R 1 H
H5B 0.3810 0.2858 0.3877 0.064 Uiso calc R 1 H
C6 0.45014(15) 0.3543(2) 0.44749(18) 0.0488(8) Uani d . 1 C
H6A 0.4538 0.3976 0.4104 0.059 Uiso calc R 1 H
H6B 0.4328 0.3898 0.4850 0.059 Uiso calc R 1 H
C7 0.3882(2) 0.1033(3) 0.41111(18) 0.0632(10) Uani d . 1 C
H7A 0.3693 0.1170 0.3684 0.095 Uiso calc R 1 H
H7B 0.3518 0.0998 0.4429 0.095 Uiso calc R 1 H
H7C 0.4120 0.0435 0.4097 0.095 Uiso calc R 1 H
C8 0.56728(18) 0.3927(3) 0.4835(2) 0.0620(10) Uani d . 1 C
H8A 0.5715 0.4377 0.4480 0.093 Uiso calc R 1 H
H8B 0.6115 0.3662 0.4934 0.093 Uiso calc R 1 H
H8C 0.5495 0.4243 0.5219 0.093 Uiso calc R 1 H
C9 0.22662(16) 0.6248(2) 0.75638(14) 0.0403(7) Uani d . 1 C
H9A 0.2720 0.6046 0.7700 0.048 Uiso calc R 1 H
H9B 0.1968 0.5694 0.7565 0.048 Uiso calc R 1 H
C10 0.19962(18) 0.6984(2) 0.80405(16) 0.0488(8) Uani d . 1 C
H10A 0.1625 0.6713 0.8297 0.059 Uiso calc R 1 H
H10B 0.2358 0.7172 0.8342 0.059 Uiso calc R 1 H
C11 0.23330(17) 0.8293(3) 0.73256(19) 0.0563(9) Uani d . 1 C
H11A 0.2650 0.8553 0.7648 0.068 Uiso calc R 1 H
H11B 0.2167 0.8814 0.7055 0.068 Uiso calc R 1 H
C12 0.15806(15) 0.6876(3) 0.66630(16) 0.0486(8) Uani d . 1 C
H12A 0.1324 0.6287 0.6620 0.058 Uiso calc R 1 H
H12B 0.1589 0.7189 0.6236 0.058 Uiso calc R 1 H
C13 0.26996(15) 0.7580(2) 0.68991(16) 0.0457(8) Uani d . 1 C
H13A 0.3154 0.7462 0.7075 0.055 Uiso calc R 1 H
H13B 0.2748 0.7831 0.6456 0.055 Uiso calc R 1 H
C14 0.12372(16) 0.7515(3) 0.71638(17) 0.0514(9) Uani d . 1 C
H14A 0.1044 0.8067 0.6943 0.062 Uiso calc R 1 H
H14B 0.0866 0.7173 0.7377 0.062 Uiso calc R 1 H
C15 0.1411(2) 0.8521(3) 0.8143(2) 0.0726(11) Uani d . 1 C
H15A 0.1741 0.8728 0.8464 0.109 Uiso calc R 1 H
H15B 0.1036 0.8211 0.8362 0.109 Uiso calc R 1 H
H15C 0.1243 0.9062 0.7902 0.109 Uiso calc R 1 H
C16 0.2632(2) 0.5959(3) 0.64207(17) 0.0624(10) Uani d . 1 C
H16A 0.3091 0.5834 0.6567 0.094 Uiso calc R 1 H
H16B 0.2643 0.6218 0.5982 0.094 Uiso calc R 1 H
H16C 0.2374 0.5376 0.6420 0.094 Uiso calc R 1 H

loop_
_atom_site_aniso_label
_atom_site_aniso_U_11
_atom_site_aniso_U_22
_atom_site_aniso_U_33
_atom_site_aniso_U_12
_atom_site_aniso_U_13
_atom_site_aniso_U_23
Co1 0.0327(3) 0.0363(3) 0.0334(3) 0.000 -0.0012(2) 0.000
Co2 0.0367(2) 0.0430(3) 0.0350(2) -0.00277(18) 0.00345(17) -0.00095(18)
Co3 0.0304(3) 0.0488(4) 0.0445(4) 0.000 -0.0062(2) 0.000
Cl1 0.0410(4) 0.0615(6) 0.0448(5) -0.0019(4) -0.0042(3) -0.0039(4)
Cl2 0.0918(7) 0.0535(6) 0.0410(5) -0.0130(5) 0.0166(4) 0.0013(4)
Cl3 0.0425(5) 0.0629(6) 0.0631(6) 0.0014(4) 0.0143(4) -0.0014(4)
Cl4 0.0642(6) 0.0433(5) 0.0658(6) -0.0112(4) 0.0066(4) -0.0052(4)
Cl5 0.0673(6) 0.0588(6) 0.0512(5) -0.0155(4) -0.0170(4) -0.0009(4)
Cl6 0.0484(5) 0.0954(8) 0.0683(6) 0.0312(5) -0.0029(4) 0.0070(5)
Cl7 0.0500(5) 0.0550(5) 0.0426(4) -0.0005(4) -0.0045(4) 0.0123(4)
Cl8 0.0374(4) 0.0556(5) 0.0496(5) -0.0084(4) -0.0002(3) 0.0031(4)
N1 0.0380(14) 0.0397(15) 0.0439(15) 0.0031(12) 0.0085(12) 0.0072(12)
N2 0.0481(15) 0.0431(16) 0.0339(14) 0.0029(12) 0.0047(11) -0.0017(11)
N3 0.0391(14) 0.0421(16) 0.0361(14) -0.0026(11) -0.0018(11) 0.0018(11)
N4 0.0382(14) 0.0408(16) 0.0480(16) 0.0028(12) -0.0035(12) -0.0037(12)
C1 0.092(3) 0.048(2) 0.041(2) -0.016(2) -0.0044(19) 0.0092(16)
C2 0.071(2) 0.048(2) 0.0377(18) -0.0050(17) 0.0007(16) 0.0090(16)
C3 0.053(2) 0.080(3) 0.0398(19) 0.0182(19) 0.0096(16) -0.0090(18)
C4 0.0437(19) 0.064(2) 0.0460(19) 0.0141(17) 0.0159(15) 0.0097(17)
C5 0.0369(18) 0.044(2) 0.079(3) 0.0078(15) 0.0110(17) -0.0014(18)
C6 0.0376(18) 0.0368(19) 0.072(2) 0.0088(14) 0.0136(16) 0.0057(16)
C7 0.079(3) 0.049(2) 0.061(2) -0.010(2) -0.005(2) -0.0107(18)
C8 0.052(2) 0.050(2) 0.084(3) -0.0065(17) -0.0034(19) 0.014(2)
C9 0.0438(18) 0.0388(18) 0.0384(17) -0.0032(14) -0.0010(14) 0.0077(14)
C10 0.055(2) 0.051(2) 0.0397(18) 0.0093(16) -0.0040(15) 0.0043(15)
C11 0.051(2) 0.047(2) 0.071(2) -0.0137(17) -0.0022(18) 0.0014(18)
C12 0.0413(18) 0.056(2) 0.048(2) -0.0110(16) -0.0150(15) 0.0063(16)
C13 0.0346(17) 0.048(2) 0.054(2) -0.0072(15) -0.0033(15) 0.0147(16)
C14 0.0347(17) 0.056(2) 0.063(2) 0.0014(16) -0.0135(16) 0.0041(18)
C15 0.075(3) 0.065(3) 0.078(3) 0.021(2) 0.001(2) -0.018(2)
C16 0.077(3) 0.065(3) 0.045(2) 0.007(2) 0.0058(18) -0.0097(18)

loop_
_atom_type_symbol
_atom_type_description
_atom_type_scat_dispersion_real
_atom_type_scat_dispersion_imag
_atom_type_scat_source
C C 0.0033 0.0016 'International Tables Vol C Tables 4.2.6.8 and 6.1.1.4'
H H 0.0000 0.0000 'International Tables Vol C Tables 4.2.6.8 and 6.1.1.4'
N N 0.0061 0.0033 'International Tables Vol C Tables 4.2.6.8 and 6.1.1.4'
Cl Cl 0.1484 0.1585 'International Tables Vol C Tables 4.2.6.8 and 6.1.1.4'
Co Co 0.3494 0.9721 'International Tables Vol C Tables 4.2.6.8 and 6.1.1.4'

loop_
_geom_angle_atom_site_label_1
_geom_angle_atom_site_label_2
_geom_angle_atom_site_label_3
_geom_angle_site_symmetry_1
_geom_angle_site_symmetry_3
_geom_angle
_geom_angle_publ_flag
Cl8 Co1 Cl8 3 . 113.80(5) y
Cl8 Co1 Cl7 3 3 108.13(3) y
Cl8 Co1 Cl7 . 3 108.64(3) y
Cl8 Co1 Cl7 3 . 108.64(3) y
Cl8 Co1 Cl7 . . 108.13(3) y
Cl7 Co1 Cl7 3 . 109.42(5) y
Cl2 Co2 Cl3 . . 115.82(4) y
Cl2 Co2 Cl1 . . 107.99(4) y
Cl3 Co2 Cl1 . . 109.88(4) y
Cl2 Co2 Cl4 . . 109.74(4) y
Cl3 Co2 Cl4 . . 108.07(4) y
Cl1 Co2 Cl4 . . 104.77(4) y
Cl6 Co3 Cl6 3_656 . 105.95(7) y
Cl6 Co3 Cl5 3_656 3_656 108.67(4) y
Cl6 Co3 Cl5 . 3_656 109.78(4) y
Cl6 Co3 Cl5 3_656 . 109.78(4) y
Cl6 Co3 Cl5 . . 108.67(4) y
Cl5 Co3 Cl5 3_656 . 113.69(5) y
C4 N1 C6 . . 108.4(2) ?
C4 N1 C8 . . 111.0(3) ?
C6 N1 C8 . . 110.3(3) ?
C4 N1 C2 . . 108.3(2) ?
C6 N1 C2 . . 109.0(2) ?
C8 N1 C2 . . 109.9(3) ?
C5 N2 C3 . . 109.0(3) ?
C5 N2 C7 . . 109.7(3) ?
C3 N2 C7 . . 110.7(3) ?
C5 N2 C1 . . 109.1(3) ?
C3 N2 C1 . . 107.6(3) ?
C7 N2 C1 . . 110.7(3) ?
C12 N3 C9 . . 108.1(2) ?
C12 N3 C16 . . 110.7(3) ?
C9 N3 C16 . . 109.5(3) ?
C12 N3 C13 . . 108.8(2) ?
C9 N3 C13 . . 109.2(2) ?
C16 N3 C13 . . 110.5(3) ?
C10 N4 C11 . . 109.1(3) ?
C10 N4 C14 . . 108.8(3) ?
C11 N4 C14 . . 108.3(3) ?
C10 N4 C15 . . 109.8(3) ?
C11 N4 C15 . . 110.8(3) ?
C14 N4 C15 . . 110.0(3) ?
N2 C1 C2 . . 110.4(3) ?
N2 C1 H1A . . 109.6 ?
C2 C1 H1A . . 109.6 ?
N2 C1 H1B . . 109.6 ?
C2 C1 H1B . . 109.6 ?
H1A C1 H1B . . 108.1 ?
N1 C2 C1 . . 110.2(3) ?
N1 C2 H2A . . 109.6 ?
C1 C2 H2A . . 109.6 ?
N1 C2 H2B . . 109.6 ?
C1 C2 H2B . . 109.6 ?
H2A C2 H2B . . 108.1 ?
N2 C3 C4 . . 109.9(3) ?
N2 C3 H3A . . 109.7 ?
C4 C3 H3A . . 109.7 ?
N2 C3 H3B . . 109.7 ?
C4 C3 H3B . . 109.7 ?
H3A C3 H3B . . 108.2 ?
N1 C4 C3 . . 110.6(2) ?
N1 C4 H4A . . 109.5 ?
C3 C4 H4A . . 109.5 ?
N1 C4 H4B . . 109.5 ?
C3 C4 H4B . . 109.5 ?
H4A C4 H4B . . 108.1 ?
N2 C5 C6 . . 110.7(3) ?
N2 C5 H5A . . 109.5 ?
C6 C5 H5A . . 109.5 ?
N2 C5 H5B . . 109.5 ?
C6 C5 H5B . . 109.5 ?
H5A C5 H5B . . 108.1 ?
N1 C6 C5 . . 109.9(3) ?
N1 C6 H6A . . 109.7 ?
C5 C6 H6A . . 109.7 ?
N1 C6 H6B . . 109.7 ?
C5 C6 H6B . . 109.7 ?
H6A C6 H6B . . 108.2 ?
N2 C7 H7A . . 109.5 ?
N2 C7 H7B . . 109.5 ?
H7A C7 H7B . . 109.5 ?
N2 C7 H7C . . 109.5 ?
H7A C7 H7C . . 109.5 ?
H7B C7 H7C . . 109.5 ?
N1 C8 H8A . . 109.5 ?
N1 C8 H8B . . 109.5 ?
H8A C8 H8B . . 109.5 ?
N1 C8 H8C . . 109.5 ?
H8A C8 H8C . . 109.5 ?
H8B C8 H8C . . 109.5 ?
N3 C9 C10 . . 109.8(3) ?
N3 C9 H9A . . 109.7 ?
C10 C9 H9A . . 109.7 ?
N3 C9 H9B . . 109.7 ?
C10 C9 H9B . . 109.7 ?
H9A C9 H9B . . 108.2 ?
N4 C10 C9 . . 110.0(3) ?
N4 C10 H10A . . 109.7 ?
C9 C10 H10A . . 109.7 ?
N4 C10 H10B . . 109.7 ?
C9 C10 H10B . . 109.7 ?
H10A C10 H10B . . 108.2 ?
N4 C11 C13 . . 110.5(3) ?
N4 C11 H11A . . 109.6 ?
C13 C11 H11A . . 109.6 ?
N4 C11 H11B . . 109.6 ?
C13 C11 H11B . . 109.6 ?
H11A C11 H11B . . 108.1 ?
N3 C12 C14 . . 109.6(2) ?
N3 C12 H12A . . 109.8 ?
C14 C12 H12A . . 109.8 ?
N3 C12 H12B . . 109.8 ?
C14 C12 H12B . . 109.8 ?
H12A C12 H12B . . 108.2 ?
C11 C13 N3 . . 109.6(2) ?
C11 C13 H13A . . 109.8 ?
N3 C13 H13A . . 109.8 ?
C11 C13 H13B . . 109.8 ?
N3 C13 H13B . . 109.8 ?
H13A C13 H13B . . 108.2 ?
N4 C14 C12 . . 110.3(2) ?
N4 C14 H14A . . 109.6 ?
C12 C14 H14A . . 109.6 ?
N4 C14 H14B . . 109.6 ?
C12 C14 H14B . . 109.6 ?
H14A C14 H14B . . 108.1 ?
N4 C15 H15A . . 109.5 ?
N4 C15 H15B . . 109.5 ?
H15A C15 H15B . . 109.5 ?
N4 C15 H15C . . 109.5 ?
H15A C15 H15C . . 109.5 ?
H15B C15 H15C . . 109.5 ?
N3 C16 H16A . . 109.5 ?
N3 C16 H16B . . 109.5 ?
H16A C16 H16B . . 109.5 ?
N3 C16 H16C . . 109.5 ?
H16A C16 H16C . . 109.5 ?
H16B C16 H16C . . 109.5 ?

loop_
_geom_bond_atom_site_label_1
_geom_bond_atom_site_label_2
_geom_bond_site_symmetry_2
_geom_bond_distance
_geom_bond_publ_flag
Co1 Cl8 3 2.2757(8) ?
Co1 Cl8 . 2.2757(8) y
Co1 Cl7 3 2.2905(8) ?
Co1 Cl7 . 2.2905(8) y
Co2 Cl2 . 2.2496(9) y
Co2 Cl3 . 2.2693(9) y
Co2 Cl1 . 2.2828(9) y
Co2 Cl4 . 2.2847(10) y
Co3 Cl6 3_656 2.2576(10) ?
Co3 Cl6 . 2.2576(10) y
Co3 Cl5 3_656 2.2648(9) ?
Co3 Cl5 . 2.2648(9) y
N1 C4 . 1.493(4) ?
N1 C6 . 1.496(4) ?
N1 C8 . 1.500(4) ?
N1 C2 . 1.501(4) ?
N2 C5 . 1.488(4) ?
N2 C3 . 1.494(4) ?
N2 C7 . 1.503(4) ?
N2 C1 . 1.504(4) ?
N3 C12 . 1.497(4) ?
N3 C9 . 1.503(4) ?
N3 C16 . 1.507(4) ?
N3 C13 . 1.508(4) ?
N4 C10 . 1.491(4) ?
N4 C11 . 1.492(4) ?
N4 C14 . 1.498(4) ?
N4 C15 . 1.503(4) ?
C1 C2 . 1.505(5) ?
C1 H1A . 0.9700 ?
C1 H1B . 0.9700 ?
C2 H2A . 0.9700 ?
C2 H2B . 0.9700 ?
C3 C4 . 1.514(5) ?
C3 H3A . 0.9700 ?
C3 H3B . 0.9700 ?
C4 H4A . 0.9700 ?
C4 H4B . 0.9700 ?
C5 C6 . 1.513(4) ?
C5 H5A . 0.9700 ?
C5 H5B . 0.9700 ?
C6 H6A . 0.9700 ?
C6 H6B . 0.9700 ?
C7 H7A . 0.9600 ?
C7 H7B . 0.9600 ?
C7 H7C . 0.9600 ?
C8 H8A . 0.9600 ?
C8 H8B . 0.9600 ?
C8 H8C . 0.9600 ?
C9 C10 . 1.509(4) ?
C9 H9A . 0.9700 ?
C9 H9B . 0.9700 ?
C10 H10A . 0.9700 ?
C10 H10B . 0.9700 ?
C11 C13 . 1.503(5) ?
C11 H11A . 0.9700 ?
C11 H11B . 0.9700 ?
C12 C14 . 1.511(5) ?
C12 H12A . 0.9700 ?
C12 H12B . 0.9700 ?
C13 H13A . 0.9700 ?
C13 H13B . 0.9700 ?
C14 H14A . 0.9700 ?
C14 H14B . 0.9700 ?
C15 H15A . 0.9600 ?
C15 H15B . 0.9600 ?
C15 H15C . 0.9600 ?
C16 H16A . 0.9600 ?
C16 H16B . 0.9600 ?
C16 H16C . 0.9600 ?

loop_
_geom_hbond_atom_site_label_D
_geom_hbond_atom_site_label_H
_geom_hbond_atom_site_label_A
_geom_hbond_site_symmetry_A
_geom_hbond_distance_DH
_geom_hbond_distance_HA
_geom_hbond_distance_DA
_geom_hbond_angle_DHA
C6 H6B Cl1 . 0.97 2.71 3.530(3) 143
C9 H9A Cl6 . 0.97 2.70 3.562(3) 148
C13 H13A Cl6 . 0.97 2.67 3.561(3) 152
C14 H14A Cl5 8_665 0.97 2.72 3.656(3) 162
C15 H15A Cl2 2_565 0.96 2.79 3.602(4) 143
C5 H5B Cl6 7_565 0.97 2.78 3.599(4) 142
C8 H8B Cl4 4_556 0.96 2.62 3.573(4) 170
C9 H9B Cl8 7_566 0.97 2.79 3.742(3) 167
C12 H12B Cl1 8_665 0.97 2.82 3.615(4) 140

loop_
_geom_torsion_atom_site_label_1
_geom_torsion_atom_site_label_2
_geom_torsion_atom_site_label_3
_geom_torsion_atom_site_label_4
_geom_torsion
_geom_torsion_publ_flag
C5 N2 C1 C2 -55.7(4) ?
C3 N2 C1 C2 62.5(4) ?
C7 N2 C1 C2 -176.5(3) ?
C4 N1 C2 C1 -56.2(4) ?
C6 N1 C2 C1 61.5(4) ?
C8 N1 C2 C1 -177.6(3) ?
N2 C1 C2 N1 -4.7(4) y
C5 N2 C3 C4 60.4(3) ?
C7 N2 C3 C4 -178.8(3) ?
C1 N2 C3 C4 -57.8(4) ?
C6 N1 C4 C3 -57.3(3) ?
C8 N1 C4 C3 -178.5(3) ?
C2 N1 C4 C3 60.8(3) ?
N2 C3 C4 N1 -3.0(4) y
C3 N2 C5 C6 -56.5(4) ?
C7 N2 C5 C6 -177.8(3) ?
C1 N2 C5 C6 60.7(4) ?
C4 N1 C6 C5 61.3(3) ?
C8 N1 C6 C5 -177.1(3) ?
C2 N1 C6 C5 -56.4(4) ?
N2 C5 C6 N1 -4.0(4) y
C12 N3 C9 C10 -64.9(3) ?
C16 N3 C9 C10 174.5(3) ?
C13 N3 C9 C10 53.4(3) ?
C11 N4 C10 C9 -64.1(3) ?
C14 N4 C10 C9 53.8(3) ?
C15 N4 C10 C9 174.2(3) ?
N3 C9 C10 N4 8.7(4) y
C10 N4 C11 C13 54.3(4) ?
C14 N4 C11 C13 -64.0(3) ?
C15 N4 C11 C13 175.3(3) ?
C9 N3 C12 C14 55.2(3) ?
C16 N3 C12 C14 175.1(3) ?
C13 N3 C12 C14 -63.3(3) ?
N4 C11 C13 N3 8.0(4) y
C12 N3 C13 C11 54.6(3) ?
C9 N3 C13 C11 -63.2(3) ?
C16 N3 C13 C11 176.3(3) ?
C10 N4 C14 C12 -63.5(3) ?
C11 N4 C14 C12 55.1(4) ?
C15 N4 C14 C12 176.3(3) ?
N3 C12 C14 N4 7.2(4) y
